data_2218993
loop_
_publ_author_name
'Georgieva, Gergana'
'Gencheva, Galina'
'Shivachev, Boris Lubomirov'
'Nikolova, Rosica Petrova'

_publ_section_title
;
 A new monoclinic polymorph of dichloridotetrakis(dimethyl
 sulfoxide)ruthenium(II)
;
_journal_coeditor_code FJ2125
_journal_issue 8
_journal_name_full 'Acta Crystallographica Section E'
_journal_page_first m1023
_journal_paper_doi 10.1107/S160053680801996X
_journal_volume 64
_journal_year 2008
_chemical_formula_iupac '[Ru Cl2 (C2 H6 O S)4]'
_chemical_formula_moiety 'C8 H24 Cl2 O4 Ru S4'
_chemical_formula_sum 'C8 H24 Cl2 O4 Ru S4'
_chemical_formula_weight 484.48
_chemical_name_systematic
;
<i>cis</i>,<i>fac</i>-dichloridotetrakis(dimethyl
sulfoxide)-\k^3^S,\kO-ruthenium(II)
;
_space_group_IT_number 14
_symmetry_cell_setting monoclinic
_symmetry_space_group_name_Hall '-P 2ybc'
_symmetry_space_group_name_H-M 'P 1 21/c 1'
_atom_sites_solution_hydrogens geom
_atom_sites_solution_primary direct
_atom_sites_solution_secondary difmap
_audit_creation_method 'WinGX routine CIF_UPDATE'
_cell_angle_alpha 90
_cell_angle_beta 99.795(14)
_cell_angle_gamma 90
_cell_formula_units_Z 4
_cell_length_a 10.1479(3)
_cell_length_b 10.4626(3)
_cell_length_c 18.4280(4)
_cell_measurement_reflns_used 22
_cell_measurement_temperature 290(2)
_cell_measurement_theta_max 19.2
_cell_measurement_theta_min 18.19
_cell_volume 1928.04(12)
_computing_cell_refinement 'CAD-4 EXPRESS (Enraf--Nonius, 1994)'
_computing_data_collection 'CAD-4 EXPRESS (Enraf--Nonius, 1994)'
_computing_data_reduction 'XCAD4 (Harms & Wocadlo, 1995)'
_computing_molecular_graphics 'ORTEP-3 for Windows (Farrugia, 1997) and Mercury (Bruno <i>et al.</i>, 2002)'
_computing_publication_material 'WinGX (Farrugia, 1999)'
_computing_structure_refinement 'SHELXL97 (Sheldrick, 2008)'
_computing_structure_solution 'SHELXS97 (Sheldrick, 2008)'
_diffrn_ambient_temperature 290(2)
_diffrn_measured_fraction_theta_full 1
_diffrn_measured_fraction_theta_max 1
_diffrn_measurement_device '\k-geometry diffractometer'
_diffrn_measurement_device_type 'Enraf--Nonius CAD-4'
_diffrn_measurement_method 'non-profiled \w/2\q'
_diffrn_radiation_monochromator graphite
_diffrn_radiation_type MoK\a
_diffrn_radiation_wavelength 0.71073
_diffrn_reflns_av_R_equivalents 0.0451
_diffrn_reflns_limit_h_max 12
_diffrn_reflns_limit_h_min 0
_diffrn_reflns_limit_k_max 12
_diffrn_reflns_limit_k_min -12
_diffrn_reflns_limit_l_max 22
_diffrn_reflns_limit_l_min -22
_diffrn_reflns_number 7705
_diffrn_reflns_theta_full 25.97
_diffrn_reflns_theta_max 25.97
_diffrn_reflns_theta_min 2.04
_diffrn_standards_decay_% 1
_diffrn_standards_interval_time 120
_diffrn_standards_number 3
_exptl_absorpt_coefficient_mu 1.527
_exptl_absorpt_correction_type none
_exptl_crystal_colour orange
_exptl_crystal_density_diffrn 1.669
_exptl_crystal_density_method 'not measured'
_exptl_crystal_description prism
_exptl_crystal_F_000 984
_exptl_crystal_size_max 0.29
_exptl_crystal_size_mid 0.26
_exptl_crystal_size_min 0.25
_refine_diff_density_max 0.362
_refine_diff_density_min -0.638
_refine_ls_extinction_method none
_refine_ls_goodness_of_fit_ref 1.032
_refine_ls_hydrogen_treatment constr
_refine_ls_matrix_type full
_refine_ls_number_parameters 172
_refine_ls_number_reflns 3777
_refine_ls_number_restraints 0
_refine_ls_restrained_S_all 1.032
_refine_ls_R_factor_all 0.054
_refine_ls_R_factor_gt 0.0338
_refine_ls_shift/su_max 0
_refine_ls_shift/su_mean 0
_refine_ls_structure_factor_coef Fsqd
_refine_ls_weighting_details 'calc w=1/[\s^2^(Fo^2^)+(0.0294P)^2^] where P=(Fo^2^+2Fc^2^)/3'
_refine_ls_weighting_scheme calc
_refine_ls_wR_factor_gt 0.0716
_refine_ls_wR_factor_ref 0.0774
_reflns_number_gt 2953
_reflns_number_total 3777
_reflns_threshold_expression I>2\s(I)
_cod_data_source_file fj2125.cif
_cod_data_source_block I
_cod_depositor_comments
;
The following automatic conversions were performed:

'_chemical_melting_point' value 'not measured' was changed to '?' -
the value is undefined or not given.

Automatic conversion script
Id: cif_fix_values 1646 2011-03-28 12:23:43Z adriana 

The following automatic conversions were performed:

'_chemical_melting_point' value 'not measured' was changed to '?' -
the value is undefined or not given.

Automatic conversion script
Id: cif_fix_values 1715 2011-07-08 13:25:40Z adriana 
;
_cod_original_sg_symbol_H-M 'P 21/c'
_cod_database_code 2218993
_cod_database_fobs_code 2218993

loop_
_symmetry_equiv_pos_as_xyz
'x, y, z'
'-x, y+1/2, -z+1/2'
'-x, -y, -z'
'x, -y-1/2, z-1/2'

loop_
_atom_site_type_symbol
_atom_site_label
_atom_site_fract_x
_atom_site_fract_y
_atom_site_fract_z
_atom_site_U_iso_or_equiv
_atom_site_adp_type
_atom_site_calc_flag
_atom_site_refinement_flags
_atom_site_occupancy
O O11 0.2531(3) -0.0625(3) 0.32395(16) 0.0530(8) Uani d . 1
O O21 0.0063(3) 0.0806(3) 0.41116(15) 0.0465(7) Uani d . 1
O O31 0.0400(3) 0.1627(3) 0.23279(15) 0.0543(8) Uani d . 1
O O41 0.2122(3) 0.4088(2) 0.42297(14) 0.0400(6) Uani d . 1
C C12 0.5002(4) 0.0204(5) 0.3510(2) 0.0603(13) Uani d . 1
H H12A 0.5531 0.0958 0.3487 0.09 Uiso calc R 1
H H12B 0.5283 -0.0448 0.3203 0.09 Uiso calc R 1
H H12C 0.5116 -0.0095 0.4009 0.09 Uiso calc R 1
C C13 0.3327(5) 0.0822(4) 0.2244(2) 0.0566(13) Uani d . 1
H H13A 0.2448 0.1037 0.1992 0.085 Uiso calc R 1
H H13B 0.3627 0.0057 0.2036 0.085 Uiso calc R 1
H H13C 0.3931 0.1509 0.2192 0.085 Uiso calc R 1
C C22 0.1268(5) 0.2105(4) 0.5245(2) 0.0557(12) Uani d . 1
H H22A 0.0838 0.2906 0.5104 0.084 Uiso calc R 1
H H22B 0.214 0.226 0.5527 0.084 Uiso calc R 1
H H22C 0.0742 0.163 0.5538 0.084 Uiso calc R 1
C C23 0.2246(4) -0.0186(4) 0.4854(2) 0.0539(12) Uani d . 1
H H23A 0.3144 0.0027 0.5077 0.081 Uiso calc R 1
H H23B 0.2265 -0.0832 0.4486 0.081 Uiso calc R 1
H H23C 0.1769 -0.0502 0.5224 0.081 Uiso calc R 1
C C32 -0.0494(4) 0.3293(5) 0.3199(2) 0.0556(12) Uani d . 1
H H32A -0.0207 0.3982 0.3532 0.083 Uiso calc R 1
H H32B -0.087 0.2625 0.3457 0.083 Uiso calc R 1
H H32C -0.1158 0.3599 0.2803 0.083 Uiso calc R 1
C C33 0.1154(5) 0.4007(4) 0.2276(2) 0.0583(13) Uani d . 1
H H33A 0.191 0.3842 0.2039 0.087 Uiso calc R 1
H H33B 0.132 0.4759 0.2576 0.087 Uiso calc R 1
H H33C 0.0372 0.4134 0.1909 0.087 Uiso calc R 1
C C42 0.2707(6) 0.6430(4) 0.3906(3) 0.0814(19) Uani d . 1
H H42A 0.2891 0.6265 0.3421 0.122 Uiso calc R 1
H H42B 0.3193 0.7174 0.4105 0.122 Uiso calc R 1
H H42C 0.1766 0.6575 0.3881 0.122 Uiso calc R 1
C C43 0.2747(6) 0.5653(6) 0.5310(3) 0.094(2) Uani d . 1
H H43A 0.2969 0.5016 0.5686 0.141 Uiso calc R 1
H H43B 0.1803 0.5815 0.5234 0.141 Uiso calc R 1
H H43C 0.3223 0.6428 0.546 0.141 Uiso calc R 1
Ru Ru1 0.26756(3) 0.23282(3) 0.374946(14) 0.02744(9) Uani d . 1
Cl Cl1 0.44805(10) 0.21704(9) 0.48035(5) 0.0419(2) Uani d . 1
Cl Cl2 0.41776(11) 0.35631(11) 0.31431(6) 0.0504(3) Uani d . 1
S S11 0.32820(10) 0.05696(9) 0.31955(5) 0.0368(2) Uani d . 1
S S21 0.14273(9) 0.12074(9) 0.44360(5) 0.0336(2) Uani d . 1
S S31 0.08979(10) 0.26855(9) 0.28370(5) 0.0367(2) Uani d . 1
S S41 0.32033(11) 0.50995(9) 0.44793(6) 0.0416(3) Uani d . 1

loop_
_atom_site_aniso_label
_atom_site_aniso_U_11
_atom_site_aniso_U_22
_atom_site_aniso_U_33
_atom_site_aniso_U_12
_atom_site_aniso_U_13
_atom_site_aniso_U_23
O11 0.069(2) 0.0322(15) 0.0534(18) -0.0047(15) -0.0011(16) -0.0051(13)
O21 0.0335(15) 0.0581(18) 0.0453(16) -0.0134(13) -0.0011(13) 0.0070(14)
O31 0.0523(18) 0.0505(18) 0.0508(18) 0.0058(15) -0.0175(15) -0.0114(14)
O41 0.0403(15) 0.0342(14) 0.0439(16) -0.0031(12) 0.0024(13) -0.0058(12)
C12 0.046(3) 0.073(3) 0.056(3) 0.024(2) -0.007(2) -0.014(2)
C13 0.072(3) 0.071(3) 0.027(2) 0.020(3) 0.009(2) -0.005(2)
C22 0.063(3) 0.070(3) 0.037(2) -0.018(2) 0.019(2) -0.010(2)
C23 0.053(3) 0.051(3) 0.056(3) -0.001(2) 0.005(2) 0.023(2)
C32 0.041(2) 0.071(3) 0.052(3) 0.021(2) -0.002(2) 0.001(2)
C33 0.073(3) 0.058(3) 0.041(2) 0.009(3) 0.001(2) 0.020(2)
C42 0.101(4) 0.033(2) 0.096(4) -0.009(3) -0.023(4) 0.012(3)
C43 0.129(6) 0.099(5) 0.059(3) -0.055(4) 0.029(4) -0.043(3)
Ru1 0.02955(16) 0.02723(15) 0.02414(15) -0.00181(12) 0.00061(11) 0.00173(12)
Cl1 0.0378(5) 0.0465(6) 0.0364(5) -0.0057(4) -0.0081(4) 0.0024(4)
Cl2 0.0538(7) 0.0539(6) 0.0456(6) -0.0136(5) 0.0145(5) 0.0090(5)
S11 0.0389(5) 0.0376(5) 0.0310(5) 0.0053(4) -0.0018(4) -0.0038(4)
S21 0.0341(5) 0.0369(5) 0.0285(5) -0.0058(4) 0.0010(4) 0.0031(4)
S31 0.0396(5) 0.0357(5) 0.0311(5) 0.0054(4) -0.0045(4) 0.0015(4)
S41 0.0448(6) 0.0339(5) 0.0433(6) -0.0039(4) -0.0007(5) -0.0037(4)

loop_
_atom_type_symbol
_atom_type_description
_atom_type_scat_dispersion_real
_atom_type_scat_dispersion_imag
_atom_type_scat_source
O O 0.0106 0.006 'International Tables Vol C Tables 4.2.6.8 and 6.1.1.4'
C C 0.0033 0.0016 'International Tables Vol C Tables 4.2.6.8 and 6.1.1.4'
Ru Ru -1.2594 0.8363 'International Tables Vol C Tables 4.2.6.8 and 6.1.1.4'
Cl Cl 0.1484 0.1585 'International Tables Vol C Tables 4.2.6.8 and 6.1.1.4'
S S 0.1246 0.1234 'International Tables Vol C Tables 4.2.6.8 and 6.1.1.4'
H H 0 0 'International Tables Vol C Tables 4.2.6.8 and 6.1.1.4'

loop_
_geom_angle_atom_site_label_1
_geom_angle_atom_site_label_2
_geom_angle_atom_site_label_3
_geom_angle
S41 O41 Ru1 119.18(15)
S11 C12 H12A 109.5
S11 C12 H12B 109.5
H12A C12 H12B 109.5
S11 C12 H12C 109.5
H12A C12 H12C 109.5
H12B C12 H12C 109.5
S11 C13 H13A 109.5
S11 C13 H13B 109.5
H13A C13 H13B 109.5
S11 C13 H13C 109.5
H13A C13 H13C 109.5
H13B C13 H13C 109.5
S21 C22 H22A 109.5
S21 C22 H22B 109.5
H22A C22 H22B 109.5
S21 C22 H22C 109.5
H22A C22 H22C 109.5
H22B C22 H22C 109.5
S21 C23 H23A 109.5
S21 C23 H23B 109.5
H23A C23 H23B 109.5
S21 C23 H23C 109.5
H23A C23 H23C 109.5
H23B C23 H23C 109.5
S31 C32 H32A 109.5
S31 C32 H32B 109.5
H32A C32 H32B 109.5
S31 C32 H32C 109.5
H32A C32 H32C 109.5
H32B C32 H32C 109.5
S31 C33 H33A 109.5
S31 C33 H33B 109.5
H33A C33 H33B 109.5
S31 C33 H33C 109.5
H33A C33 H33C 109.5
H33B C33 H33C 109.5
S41 C42 H42A 109.5
S41 C42 H42B 109.5
H42A C42 H42B 109.5
S41 C42 H42C 109.5
H42A C42 H42C 109.5
H42B C42 H42C 109.5
S41 C43 H43A 109.5
S41 C43 H43B 109.5
H43A C43 H43B 109.5
S41 C43 H43C 109.5
H43A C43 H43C 109.5
H43B C43 H43C 109.5
O41 Ru1 S11 176.60(8)
O41 Ru1 S21 90.19(8)
S11 Ru1 S21 93.00(4)
O41 Ru1 S31 86.21(7)
S11 Ru1 S31 92.46(3)
S21 Ru1 S31 92.82(4)
O41 Ru1 Cl2 87.83(8)
S11 Ru1 Cl2 89.12(4)
S21 Ru1 Cl2 173.64(4)
S31 Ru1 Cl2 93.07(4)
O41 Ru1 Cl1 86.78(7)
S11 Ru1 Cl1 94.59(4)
S21 Ru1 Cl1 86.31(3)
S31 Ru1 Cl1 172.93(4)
Cl2 Ru1 Cl1 87.54(4)
O11 S11 C13 106.3(2)
O11 S11 C12 106.7(2)
C13 S11 C12 99.4(2)
O11 S11 Ru1 119.14(14)
C13 S11 Ru1 112.43(15)
C12 S11 Ru1 110.94(15)
O21 S21 C23 106.15(19)
O21 S21 C22 106.02(19)
C23 S21 C22 99.8(2)
O21 S21 Ru1 119.85(12)
C23 S21 Ru1 113.59(15)
C22 S21 Ru1 109.35(15)
O31 S31 C33 106.36(19)
O31 S31 C32 107.3(2)
C33 S31 C32 98.3(2)
O31 S31 Ru1 119.07(12)
C33 S31 Ru1 112.47(16)
C32 S31 Ru1 111.21(14)
O41 S41 C42 104.3(2)
O41 S41 C43 101.9(2)
C42 S41 C43 99.7(3)

loop_
_geom_bond_atom_site_label_1
_geom_bond_atom_site_label_2
_geom_bond_distance
O11 S11 1.473(3)
O21 S21 1.473(3)
O31 S31 1.484(3)
O41 S41 1.538(3)
O41 Ru1 2.158(3)
C12 S11 1.784(4)
C12 H12A 0.96
C12 H12B 0.96
C12 H12C 0.96
C13 S11 1.781(4)
C13 H13A 0.96
C13 H13B 0.96
C13 H13C 0.96
C22 S21 1.792(4)
C22 H22A 0.96
C22 H22B 0.96
C22 H22C 0.96
C23 S21 1.786(4)
C23 H23A 0.96
C23 H23B 0.96
C23 H23C 0.96
C32 S31 1.779(4)
C32 H32A 0.96
C32 H32B 0.96
C32 H32C 0.96
C33 S31 1.772(4)
C33 H33A 0.96
C33 H33B 0.96
C33 H33C 0.96
C42 S41 1.769(4)
C42 H42A 0.96
C42 H42B 0.96
C42 H42C 0.96
C43 S41 1.770(5)
C43 H43A 0.96
C43 H43B 0.96
C43 H43C 0.96
Ru1 S11 2.2404(10)
Ru1 S21 2.2640(10)
Ru1 S31 2.2780(10)
Ru1 Cl2 2.4126(11)
Ru1 Cl1 2.4380(10)

loop_
_geom_torsion_atom_site_label_1
_geom_torsion_atom_site_label_2
_geom_torsion_atom_site_label_3
_geom_torsion_atom_site_label_4
_geom_torsion
S41 O41 Ru1 S21 135.85(16)
S41 O41 Ru1 S31 -131.33(16)
S41 O41 Ru1 Cl2 -38.11(16)
S41 O41 Ru1 Cl1 49.55(16)
S21 Ru1 S11 O11 15.75(14)
S31 Ru1 S11 O11 -77.21(14)
Cl2 Ru1 S11 O11 -170.25(14)
Cl1 Ru1 S11 O11 102.29(14)
S21 Ru1 S11 C13 141.01(18)
S31 Ru1 S11 C13 48.05(18)
Cl2 Ru1 S11 C13 -44.99(18)
Cl1 Ru1 S11 C13 -132.46(18)
S21 Ru1 S11 C12 -108.64(18)
S31 Ru1 S11 C12 158.40(18)
Cl2 Ru1 S11 C12 65.36(18)
Cl1 Ru1 S11 C12 -22.10(18)
O41 Ru1 S21 O21 97.69(16)
S11 Ru1 S21 O21 -81.13(15)
S31 Ru1 S21 O21 11.48(15)
Cl1 Ru1 S21 O21 -175.54(15)
O41 Ru1 S21 C23 -135.40(18)
S11 Ru1 S21 C23 45.78(17)
S31 Ru1 S21 C23 138.39(17)
Cl1 Ru1 S21 C23 -48.64(17)
O41 Ru1 S21 C22 -24.90(19)
S11 Ru1 S21 C22 156.27(17)
S31 Ru1 S21 C22 -111.12(17)
Cl1 Ru1 S21 C22 61.86(17)
O41 Ru1 S31 O31 -165.41(17)
S11 Ru1 S31 O31 17.72(16)
S21 Ru1 S31 O31 -75.41(16)
Cl2 Ru1 S31 O31 106.97(16)
O41 Ru1 S31 C33 69.24(19)
S11 Ru1 S31 C33 -107.63(18)
S21 Ru1 S31 C33 159.24(17)
Cl2 Ru1 S31 C33 -18.38(18)
O41 Ru1 S31 C32 -39.94(19)
S11 Ru1 S31 C32 143.19(18)
S21 Ru1 S31 C32 50.06(18)
Cl2 Ru1 S31 C32 -127.56(18)
Ru1 O41 S41 C42 116.2(2)
Ru1 O41 S41 C43 -140.4(3)
